data_4112460
loop_
_publ_author_name
'Apurba K. Patra'
'Michael J. Rose'
'Marilyn M. Olmstead'
'Pradip K. Mascharak'

_publ_section_title
;
 Reactions of Nitric Oxide with a Low-Spin Fe(III) Center Ligated to a
 Tetradentate Dicarboxamide N4 Ligand: Parallels between Heme and Non-heme
 Systems
;
_journal_name_full 'Journal of the American Chemical Society'
_journal_page_first 4780
_journal_page_last 4781
_journal_paper_doi 10.1021/ja040015n
_journal_volume 126
_journal_year 2004
_chemical_absolute_configuration ad
_chemical_formula_sum 'C18 H12 Fe N5 O3'
_chemical_formula_weight 402.18
_chemical_name_common '[(bpb)Fe(NO)]'
_chemical_name_systematic
; 
 ? 
;
_space_group_IT_number 4
_symmetry_cell_setting monoclinic
_symmetry_space_group_name_Hall 'P 2yb'
_symmetry_space_group_name_H-M 'P 1 21 1'
_atom_sites_solution_hydrogens geom
_atom_sites_solution_primary direct
_atom_sites_solution_secondary difmap
_audit_creation_method SHELXL-97
_cell_angle_alpha 90.00
_cell_angle_beta 94.076(4)
_cell_angle_gamma 90.00
_cell_formula_units_Z 2
_cell_length_a 7.1171(8)
_cell_length_b 12.5532(13)
_cell_length_c 8.9138(10)
_cell_measurement_reflns_used 781
_cell_measurement_temperature 93(2)
_cell_measurement_theta_max 20.0
_cell_measurement_theta_min 2.3
_cell_volume 794.37(15)
_computing_cell_refinement 'SMART 5.054 (Bruker, 2002)'
_computing_data_collection 'SMART 5.054 (Bruker, 2002)'
_computing_data_reduction 'SAINT 6.36A (Bruker, 2002)'
_computing_molecular_graphics 'SHELXTL 5.1, XP (Sheldrick, 1994)'
_computing_publication_material 'SHELXL-97 (Sheldrick, 1997)'
_computing_structure_refinement 'SHELXL-97 (Sheldrick, 1997)'
_computing_structure_solution 'SHELXS-97 (Sheldrick, 1990)'
_diffrn_ambient_temperature 93(2)
_diffrn_detector_area_resol_mean 8.3
_diffrn_measured_fraction_theta_full 0.990
_diffrn_measured_fraction_theta_max 0.990
_diffrn_measurement_device_type 'Bruker SMART 1000'
_diffrn_measurement_method \w
_diffrn_radiation_monochromator graphite
_diffrn_radiation_source 'normal-focus sealed tube'
_diffrn_radiation_type MoK\a
_diffrn_radiation_wavelength 0.71073
_diffrn_reflns_av_R_equivalents 0.0171
_diffrn_reflns_av_sigmaI/netI 0.0311
_diffrn_reflns_limit_h_max 10
_diffrn_reflns_limit_h_min -10
_diffrn_reflns_limit_k_max 17
_diffrn_reflns_limit_k_min -17
_diffrn_reflns_limit_l_max 12
_diffrn_reflns_limit_l_min -12
_diffrn_reflns_number 10666
_diffrn_reflns_theta_full 30.51
_diffrn_reflns_theta_max 30.51
_diffrn_reflns_theta_min 2.29
_diffrn_standards_decay_% <0.1
_diffrn_standards_number '50 frames'
_exptl_absorpt_coefficient_mu 0.982
_exptl_absorpt_correction_T_max 0.943
_exptl_absorpt_correction_T_min 0.629
_exptl_absorpt_correction_type multi-scan
_exptl_absorpt_process_details 'SADABS 2.05 (Sheldrick, 2002)'
_exptl_crystal_colour black
_exptl_crystal_density_diffrn 1.681
_exptl_crystal_description plate
_exptl_crystal_F_000 410
_exptl_crystal_size_max 0.52
_exptl_crystal_size_mid 0.42
_exptl_crystal_size_min 0.06
_refine_diff_density_max 0.530
_refine_diff_density_min -0.191
_refine_diff_density_rms 0.056
_refine_ls_abs_structure_details 'Flack H D (1983), Acta Cryst. A39, 876-881'
_refine_ls_abs_structure_Flack 0.016(8)
_refine_ls_extinction_method none
_refine_ls_goodness_of_fit_ref 1.027
_refine_ls_hydrogen_treatment constr
_refine_ls_matrix_type full
_refine_ls_number_parameters 244
_refine_ls_number_reflns 4699
_refine_ls_number_restraints 1
_refine_ls_restrained_S_all 1.027
_refine_ls_R_factor_all 0.0235
_refine_ls_R_factor_gt 0.0224
_refine_ls_shift/su_max 0.009
_refine_ls_shift/su_mean 0.001
_refine_ls_structure_factor_coef Fsqd
_refine_ls_weighting_details 'calc w=1/[\s^2^(Fo^2^)+(0.0375P)^2^] where P=(Fo^2^+2Fc^2^)/3'
_refine_ls_weighting_scheme calc
_refine_ls_wR_factor_gt 0.0592
_refine_ls_wR_factor_ref 0.0598
_reflns_number_gt 4552
_reflns_number_total 4699
_reflns_threshold_expression I>2\s(I)
_cod_data_source_file ja040015n_s1_2.cif
_cod_data_source_block mn1522
_cod_original_sg_symbol_H-M 'P 21'
_cod_database_code 4112460

loop_
_symmetry_equiv_pos_as_xyz
'x, y, z'
'-x, y+1/2, -z'

loop_
_atom_site_label
_atom_site_type_symbol
_atom_site_fract_x
_atom_site_fract_y
_atom_site_fract_z
_atom_site_U_iso_or_equiv
_atom_site_adp_type
_atom_site_occupancy
_atom_site_symmetry_multiplicity
_atom_site_calc_flag
_atom_site_refinement_flags
Fe1 Fe 0.67200(2) 0.442423(18) 0.516165(16) 0.01315(5) Uani 1 1 d .
O1 O 0.67932(16) 0.22594(8) 0.18424(11) 0.0229(2) Uani 1 1 d .
O2 O 0.99935(17) 0.40997(9) 0.89935(11) 0.0260(2) Uani 1 1 d .
O3 O 0.38680(17) 0.35801(10) 0.67431(13) 0.0287(2) Uani 1 1 d .
N1 N 0.71656(16) 0.31362(9) 0.41393(12) 0.0148(2) Uani 1 1 d .
N2 N 0.83786(17) 0.37915(9) 0.66634(12) 0.0155(2) Uani 1 1 d .
N3 N 0.58229(15) 0.48904(9) 0.30330(12) 0.0148(2) Uani 1 1 d .
N4 N 0.75147(16) 0.57675(9) 0.63027(12) 0.0147(2) Uani 1 1 d .
N5 N 0.46459(16) 0.41676(9) 0.59570(12) 0.0166(2) Uani 1 1 d .
C1 C 0.79930(18) 0.23170(11) 0.50496(14) 0.0146(2) Uani 1 1 d .
C2 C 0.87024(18) 0.26941(10) 0.64828(14) 0.0152(2) Uani 1 1 d .
C3 C 0.9617(2) 0.20002(11) 0.75120(15) 0.0184(2) Uani 1 1 d .
H3 H 1.0141 0.2255 0.8454 0.022 Uiso 1 1 calc R
C4 C 0.9753(2) 0.09211(11) 0.71370(15) 0.0188(2) Uani 1 1 d .
H4 H 1.0361 0.0440 0.7836 0.023 Uiso 1 1 calc R
C5 C 0.90056(19) 0.05452(11) 0.57471(15) 0.0180(2) Uani 1 1 d .
H5 H 0.9095 -0.0191 0.5516 0.022 Uiso 1 1 calc R
C6 C 0.81304(18) 0.12363(11) 0.46949(14) 0.0165(2) Uani 1 1 d .
H6 H 0.7633 0.0977 0.3747 0.020 Uiso 1 1 calc R
C7 C 0.66852(18) 0.30466(10) 0.26441(14) 0.0159(2) Uani 1 1 d .
C8 C 0.59446(19) 0.40917(11) 0.20300(14) 0.0157(2) Uani 1 1 d .
C9 C 0.5377(2) 0.42039(11) 0.05074(14) 0.0216(3) Uani 1 1 d .
H9 H 0.5475 0.3626 -0.0170 0.026 Uiso 1 1 calc R
C10 C 0.4662(2) 0.51824(13) 0.00056(15) 0.0229(3) Uani 1 1 d .
H10 H 0.4281 0.5288 -0.1027 0.027 Uiso 1 1 calc R
C11 C 0.4515(2) 0.59967(11) 0.10280(15) 0.0199(3) Uani 1 1 d .
H11 H 0.4023 0.6670 0.0710 0.024 Uiso 1 1 calc R
C12 C 0.50931(19) 0.58212(11) 0.25269(15) 0.0178(2) Uani 1 1 d .
H12 H 0.4968 0.6384 0.3226 0.021 Uiso 1 1 calc R
C13 C 0.90592(16) 0.43883(14) 0.78551(12) 0.0169(2) Uani 1 1 d .
C14 C 0.85528(19) 0.55420(11) 0.75995(14) 0.0158(2) Uani 1 1 d .
C15 C 0.9205(2) 0.63181(11) 0.86074(15) 0.0200(3) Uani 1 1 d .
H15 H 0.9923 0.6128 0.9507 0.024 Uiso 1 1 calc R
C16 C 0.8794(2) 0.73841(11) 0.82847(15) 0.0206(3) Uani 1 1 d .
H16 H 0.9202 0.7933 0.8966 0.025 Uiso 1 1 calc R
C17 C 0.7770(2) 0.76211(11) 0.69389(15) 0.0196(3) Uani 1 1 d .
H17 H 0.7491 0.8340 0.6673 0.024 Uiso 1 1 calc R
C18 C 0.71589(19) 0.67947(11) 0.59885(16) 0.0187(2) Uani 1 1 d .
H18 H 0.6457 0.6966 0.5074 0.022 Uiso 1 1 calc R

loop_
_atom_site_aniso_label
_atom_site_aniso_U_11
_atom_site_aniso_U_22
_atom_site_aniso_U_33
_atom_site_aniso_U_23
_atom_site_aniso_U_13
_atom_site_aniso_U_12
Fe1 0.01657(8) 0.01035(7) 0.01212(7) -0.00015(7) -0.00173(5) 0.00051(7)
O1 0.0325(5) 0.0166(5) 0.0185(5) -0.0050(4) -0.0055(4) 0.0036(4)
O2 0.0409(6) 0.0184(5) 0.0171(4) 0.0004(4) -0.0102(4) 0.0008(4)
O3 0.0332(6) 0.0263(6) 0.0272(5) 0.0033(5) 0.0073(4) -0.0074(5)
N1 0.0184(5) 0.0119(5) 0.0135(5) -0.0002(4) -0.0020(4) 0.0011(4)
N2 0.0209(5) 0.0115(5) 0.0135(4) -0.0004(4) -0.0019(4) 0.0007(4)
N3 0.0155(5) 0.0128(5) 0.0157(5) 0.0005(4) -0.0010(4) -0.0007(4)
N4 0.0169(5) 0.0123(5) 0.0147(4) -0.0016(4) 0.0005(4) -0.0002(4)
N5 0.0198(5) 0.0144(5) 0.0156(4) -0.0023(4) 0.0000(4) -0.0003(4)
C1 0.0152(5) 0.0123(5) 0.0163(5) 0.0008(4) 0.0000(4) 0.0005(4)
C2 0.0177(6) 0.0123(5) 0.0153(5) 0.0015(4) 0.0004(4) 0.0002(4)
C3 0.0216(6) 0.0160(6) 0.0171(6) 0.0026(5) -0.0022(5) 0.0021(5)
C4 0.0207(6) 0.0156(6) 0.0201(6) 0.0045(5) 0.0014(5) 0.0041(5)
C5 0.0202(6) 0.0115(5) 0.0225(6) 0.0009(5) 0.0034(5) 0.0019(4)
C6 0.0195(6) 0.0130(6) 0.0171(5) -0.0022(5) 0.0017(5) -0.0008(4)
C7 0.0175(6) 0.0142(6) 0.0155(5) 0.0010(4) -0.0020(4) 0.0008(4)
C8 0.0183(6) 0.0138(5) 0.0145(5) 0.0005(4) -0.0013(4) 0.0000(4)
C9 0.0317(7) 0.0184(7) 0.0141(5) -0.0018(4) -0.0033(5) 0.0027(5)
C10 0.0315(8) 0.0224(7) 0.0142(5) 0.0022(5) -0.0028(5) 0.0034(6)
C11 0.0245(7) 0.0174(6) 0.0175(6) 0.0039(5) -0.0011(5) 0.0023(5)
C12 0.0233(6) 0.0143(6) 0.0155(5) 0.0013(5) -0.0016(5) 0.0022(5)
C13 0.0220(5) 0.0134(5) 0.0148(5) 0.0007(6) -0.0015(4) 0.0004(6)
C14 0.0210(6) 0.0124(5) 0.0139(5) 0.0001(4) 0.0002(4) -0.0008(4)
C15 0.0283(7) 0.0166(6) 0.0144(5) -0.0015(5) -0.0031(5) -0.0017(5)
C16 0.0268(7) 0.0154(6) 0.0195(6) -0.0040(5) 0.0003(5) -0.0022(5)
C17 0.0226(6) 0.0129(6) 0.0231(6) -0.0009(5) 0.0002(5) -0.0003(5)
C18 0.0211(6) 0.0144(6) 0.0199(6) 0.0000(5) -0.0035(5) 0.0009(5)

loop_
_atom_type_symbol
_atom_type_description
_atom_type_scat_dispersion_real
_atom_type_scat_dispersion_imag
_atom_type_scat_source
C C 0.0033 0.0016 'International Tables Vol C Tables 4.2.6.8 and 6.1.1.4'
H H 0.0000 0.0000 'International Tables Vol C Tables 4.2.6.8 and 6.1.1.4'
N N 0.0061 0.0033 'International Tables Vol C Tables 4.2.6.8 and 6.1.1.4'
O O 0.0106 0.0060 'International Tables Vol C Tables 4.2.6.8 and 6.1.1.4'
Fe Fe 0.3463 0.8444 'International Tables Vol C Tables 4.2.6.8 and 6.1.1.4'

loop_
_geom_angle_atom_site_label_1
_geom_angle_atom_site_label_2
_geom_angle_atom_site_label_3
_geom_angle
N5 Fe1 N1 102.55(5)
N5 Fe1 N2 98.09(5)
N1 Fe1 N2 82.23(5)
N5 Fe1 N4 99.59(5)
N1 Fe1 N4 154.24(5)
N2 Fe1 N4 81.77(5)
N5 Fe1 N3 102.50(5)
N1 Fe1 N3 81.35(4)
N2 Fe1 N3 155.98(5)
N4 Fe1 N3 106.56(5)
C7 N1 C1 124.73(11)
C7 N1 Fe1 120.28(9)
C1 N1 Fe1 114.99(8)
C13 N2 C2 125.17(12)
C13 N2 Fe1 119.34(10)
C2 N2 Fe1 115.35(9)
C12 N3 C8 117.71(11)
C12 N3 Fe1 130.42(9)
C8 N3 Fe1 111.81(9)
C18 N4 C14 117.53(11)
C18 N4 Fe1 130.79(9)
C14 N4 Fe1 111.66(9)
O3 N5 Fe1 144.74(11)
C6 C1 N1 127.56(11)
C6 C1 C2 120.04(12)
N1 C1 C2 112.39(11)
C3 C2 N2 127.55(12)
C3 C2 C1 120.23(13)
N2 C2 C1 112.22(11)
C2 C3 C4 119.01(13)
C2 C3 H3 120.5
C4 C3 H3 120.5
C5 C4 C3 120.70(12)
C5 C4 H4 119.6
C3 C4 H4 119.6
C6 C5 C4 120.78(13)
C6 C5 H5 119.6
C4 C5 H5 119.6
C5 C6 C1 119.18(12)
C5 C6 H6 120.4
C1 C6 H6 120.4
O1 C7 N1 128.17(12)
O1 C7 C8 121.78(11)
N1 C7 C8 110.05(11)
N3 C8 C9 122.77(12)
N3 C8 C7 116.39(11)
C9 C8 C7 120.82(12)
C10 C9 C8 118.42(12)
C10 C9 H9 120.8
C8 C9 H9 120.8
C11 C10 C9 119.04(12)
C11 C10 H10 120.5
C9 C10 H10 120.5
C10 C11 C12 119.19(13)
C10 C11 H11 120.4
C12 C11 H11 120.4
N3 C12 C11 122.86(12)
N3 C12 H12 118.6
C11 C12 H12 118.6
O2 C13 N2 128.66(16)
O2 C13 C14 121.24(13)
N2 C13 C14 110.08(11)
N4 C14 C15 122.94(13)
N4 C14 C13 116.08(11)
C15 C14 C13 120.90(12)
C14 C15 C16 119.07(13)
C14 C15 H15 120.5
C16 C15 H15 120.5
C17 C16 C15 118.18(13)
C17 C16 H16 120.9
C15 C16 H16 120.9
C18 C17 C16 119.22(13)
C18 C17 H17 120.4
C16 C17 H17 120.4
N4 C18 C17 123.02(13)
N4 C18 H18 118.5
C17 C18 H18 118.5

loop_
_geom_bond_atom_site_label_1
_geom_bond_atom_site_label_2
_geom_bond_distance
Fe1 N5 1.7129(11)
Fe1 N1 1.8939(11)
Fe1 N2 1.8952(11)
Fe1 N4 2.0288(11)
Fe1 N3 2.0440(11)
O1 C7 1.2251(16)
O2 C13 1.2276(15)
O3 N5 1.1818(15)
N1 C7 1.3569(16)
N1 C1 1.4124(16)
N2 C13 1.3605(17)
N2 C2 1.4078(17)
N3 C12 1.3436(17)
N3 C8 1.3502(17)
N4 C18 1.3398(17)
N4 C14 1.3568(16)
C1 C6 1.3980(19)
C1 C2 1.4211(17)
C2 C3 1.3926(18)
C3 C4 1.4002(19)
C3 H3 0.9500
C4 C5 1.3954(19)
C4 H4 0.9500
C5 C6 1.3918(19)
C5 H5 0.9500
C6 H6 0.9500
C7 C8 1.5025(18)
C8 C9 1.3954(18)
C9 C10 1.3911(19)
C9 H9 0.9500
C10 C11 1.378(2)
C10 H10 0.9500
C11 C12 1.3875(17)
C11 H11 0.9500
C12 H12 0.9500
C13 C14 1.506(2)
C14 C15 1.3831(18)
C15 C16 1.395(2)
C15 H15 0.9500
C16 C17 1.3909(19)
C16 H16 0.9500
C17 C18 1.3895(19)
C17 H17 0.9500
C18 H18 0.9500
